data_2227578
loop_
_publ_author_name
'Shahani, Tara'
'Fun, Hoong-Kun'
'Ragavan, R. Venkat'
'Vijayakumar, V.'
'Sarveswari, S.'

_publ_section_title
;
 3-(2,5-Dimethylfuran-3-yl)-1<i>H</i>-pyrazol-5-ol--ethyl
 3-(propan-2-ylidene)carbazate (1/1)
;
_journal_coeditor_code HB5696
_journal_issue 11
_journal_name_full 'Acta Crystallographica Section E'
_journal_page_first o3020
_journal_page_last o3021
_journal_paper_doi 10.1107/S1600536810043886
_journal_volume 66
_journal_year 2010
_chemical_formula_iupac 'C6 H12 N2 O2, C9 H10 N2 O2'
_chemical_formula_moiety 'C6 H12 N2 O2, C9 H10 N2 O2'
_chemical_formula_sum 'C15 H22 N4 O4'
_chemical_formula_weight 322.37
_chemical_name_systematic
;
3-(2,5-Dimethylfuran-3-yl)-1<i>H</i>-pyrazol-5-ol--ethyl
3-(propan-2-ylidene)carbazate (1/1)
;
_space_group_IT_number 2
_symmetry_cell_setting triclinic
_symmetry_space_group_name_Hall '-P 1'
_symmetry_space_group_name_H-M 'P -1'
_atom_sites_solution_hydrogens geom
_atom_sites_solution_primary direct
_atom_sites_solution_secondary difmap
_audit_creation_method SHELXL-97
_cell_angle_alpha 107.293(4)
_cell_angle_beta 100.354(5)
_cell_angle_gamma 108.346(3)
_cell_formula_units_Z 2
_cell_length_a 8.6988(17)
_cell_length_b 9.4830(19)
_cell_length_c 11.837(4)
_cell_measurement_reflns_used 7782
_cell_measurement_temperature 100.00(10)
_cell_measurement_theta_max 31.67
_cell_measurement_theta_min 2.59
_cell_volume 843.7(4)
_computing_cell_refinement 'SAINT (Bruker, 2009)'
_computing_data_collection 'APEX2 (Bruker, 2009)'
_computing_data_reduction 'SAINT (Bruker, 2009)'
_computing_molecular_graphics 'SHELXTL (Sheldrick, 2008)'
_computing_publication_material
;
SHELXTL (Sheldrick, 2008) and PLATON (Spek, 2009)
;
_computing_structure_refinement 'SHELXTL (Sheldrick, 2008)'
_computing_structure_solution 'SHELXTL (Sheldrick, 2008)'
_diffrn_ambient_temperature 100.00(10)
_diffrn_measured_fraction_theta_full 0.983
_diffrn_measured_fraction_theta_max 0.983
_diffrn_measurement_device_type 'Bruker APEXII DUO CCD'
_diffrn_measurement_method '\f and \w'
_diffrn_radiation_monochromator graphite
_diffrn_radiation_source 'fine-focus sealed tube'
_diffrn_radiation_type MoK\a
_diffrn_radiation_wavelength 0.71073
_diffrn_reflns_av_R_equivalents 0.0260
_diffrn_reflns_av_sigmaI/netI 0.0211
_diffrn_reflns_limit_h_max 10
_diffrn_reflns_limit_h_min -10
_diffrn_reflns_limit_k_max 11
_diffrn_reflns_limit_k_min -11
_diffrn_reflns_limit_l_max 14
_diffrn_reflns_limit_l_min -14
_diffrn_reflns_number 13322
_diffrn_reflns_theta_full 26.00
_diffrn_reflns_theta_max 26.00
_diffrn_reflns_theta_min 1.89
_diffrn_standards_number 0
_exptl_absorpt_coefficient_mu 0.094
_exptl_absorpt_correction_T_max 0.9884
_exptl_absorpt_correction_T_min 0.9635
_exptl_absorpt_correction_type multi-scan
_exptl_absorpt_process_details '(<i>SADABS</i>; Bruker, 2009)'
_exptl_crystal_colour colourless
_exptl_crystal_density_diffrn 1.269
_exptl_crystal_density_method 'not measured'
_exptl_crystal_description block
_exptl_crystal_F_000 344
_exptl_crystal_size_max 0.40
_exptl_crystal_size_mid 0.21
_exptl_crystal_size_min 0.13
_refine_diff_density_max 0.285
_refine_diff_density_min -0.224
_refine_ls_extinction_method none
_refine_ls_goodness_of_fit_ref 1.108
_refine_ls_hydrogen_treatment mixed
_refine_ls_matrix_type full
_refine_ls_number_parameters 225
_refine_ls_number_reflns 3264
_refine_ls_number_restraints 0
_refine_ls_restrained_S_all 1.108
_refine_ls_R_factor_all 0.0383
_refine_ls_R_factor_gt 0.0332
_refine_ls_shift/su_max_lt 0.001
_refine_ls_shift/su_mean 0.000
_refine_ls_structure_factor_coef Fsqd
_refine_ls_weighting_details 'calc w=1/[\s^2^(Fo^2^)+(0.0450P)^2^+0.2939P] where P=(Fo^2^+2Fc^2^)/3'
_refine_ls_weighting_scheme calc
_refine_ls_wR_factor_gt 0.0861
_refine_ls_wR_factor_ref 0.0986
_reflns_number_gt 2911
_reflns_number_total 3264
_reflns_threshold_expression I>2\s(I)
_cod_data_source_file hb5696.cif
_cod_data_source_block I
_cod_original_cell_volume 843.7(3)
_cod_database_code 2227578
_cod_database_fobs_code 2227578

loop_
_symmetry_equiv_pos_as_xyz
'x, y, z'
'-x, -y, -z'

loop_
_atom_site_type_symbol
_atom_site_label
_atom_site_fract_x
_atom_site_fract_y
_atom_site_fract_z
_atom_site_U_iso_or_equiv
_atom_site_adp_type
_atom_site_calc_flag
_atom_site_refinement_flags
_atom_site_occupancy
_atom_site_disorder_assembly
_atom_site_disorder_group
O O1 0.72298(12) 0.49965(12) -0.03577(8) 0.0272(2) Uani d . 1 . .
O O2 1.41202(12) 1.13027(10) 0.43430(9) 0.0232(2) Uani d . 1 . .
N N1 1.21447(13) 0.71967(13) 0.29969(10) 0.0197(2) Uani d . 1 . .
N N2 1.34466(13) 0.85605(12) 0.38574(9) 0.0190(2) Uani d . 1 . .
C C1 1.31074(15) 0.97528(15) 0.36573(11) 0.0185(3) Uani d . 1 . .
C C2 1.16205(16) 0.91874(15) 0.26795(12) 0.0211(3) Uani d . 1 . .
H H2A 1.1136 0.9791 0.2366 0.025 Uiso calc R 1 . .
C C3 1.10286(15) 0.75316(15) 0.22806(11) 0.0185(3) Uani d . 1 . .
C C4 0.95185(16) 0.62751(15) 0.13126(11) 0.0201(3) Uani d . 1 . .
C C5 0.87164(16) 0.46384(15) 0.11997(12) 0.0222(3) Uani d . 1 . .
H H5A 0.9076 0.4169 0.1725 0.027 Uiso calc R 1 . .
C C6 0.73478(17) 0.39202(16) 0.01874(12) 0.0252(3) Uani d . 1 . .
C C7 0.85745(16) 0.64286(16) 0.03429(12) 0.0240(3) Uani d . 1 . .
C C8 0.8742(2) 0.77483(18) -0.01199(14) 0.0344(3) Uani d . 1 . .
H H8A 0.9922 0.8414 0.0089 0.052 Uiso calc R 1 . .
H H8B 0.8166 0.8382 0.0257 0.052 Uiso calc R 1 . .
H H8C 0.8246 0.7301 -0.1005 0.052 Uiso calc R 1 . .
C C9 0.59939(19) 0.22804(18) -0.04258(14) 0.0342(3) Uani d . 1 . .
H H9A 0.6186 0.1632 0.0027 0.051 Uiso calc R 1 . .
H H9B 0.6011 0.1810 -0.1260 0.051 Uiso calc R 1 . .
H H9C 0.4909 0.2338 -0.0441 0.051 Uiso calc R 1 . .
O O3 0.08857(11) 0.22838(11) 0.42456(9) 0.0236(2) Uani d . 1 . .
O O4 0.06433(11) 0.42612(11) 0.36063(9) 0.0244(2) Uani d . 1 . .
N N3 0.29597(14) 0.35988(13) 0.36500(10) 0.0209(2) Uani d . 1 . .
N N4 0.37772(13) 0.48909(12) 0.33504(10) 0.0201(2) Uani d . 1 . .
C C10 -0.21443(18) 0.07821(18) 0.31978(15) 0.0346(3) Uani d . 1 . .
H H10A -0.3233 0.0471 0.3338 0.052 Uiso calc R 1 . .
H H10B -0.1904 -0.0153 0.2871 0.052 Uiso calc R 1 . .
H H10C -0.2154 0.1302 0.2615 0.052 Uiso calc R 1 . .
C C11 -0.07996(17) 0.19197(17) 0.44018(13) 0.0267(3) Uani d . 1 . .
H H11A -0.0984 0.2905 0.4695 0.032 Uiso calc R 1 . .
H H11B -0.0878 0.1443 0.5021 0.032 Uiso calc R 1 . .
C C12 0.14196(16) 0.34622(14) 0.38212(11) 0.0194(3) Uani d . 1 . .
C C13 0.52197(16) 0.50193(15) 0.31731(11) 0.0212(3) Uani d . 1 . .
C C14 0.60676(18) 0.38865(18) 0.32513(14) 0.0300(3) Uani d . 1 . .
H H14A 0.6155 0.3777 0.4039 0.045 Uiso calc R 1 . .
H H14B 0.7183 0.4299 0.3169 0.045 Uiso calc R 1 . .
H H14C 0.5408 0.2856 0.2596 0.045 Uiso calc R 1 . .
C C15 0.61073(17) 0.64131(16) 0.28562(13) 0.0249(3) Uani d . 1 . .
H H15A 0.5436 0.7044 0.2843 0.037 Uiso calc R 1 . .
H H15B 0.6259 0.6025 0.2054 0.037 Uiso calc R 1 . .
H H15C 0.7196 0.7063 0.3468 0.037 Uiso calc R 1 . .
H H1N1 1.211(2) 0.626(2) 0.3012(15) 0.033(4) Uiso d . 1 . .
H H1N3 0.347(2) 0.304(2) 0.3897(15) 0.031(4) Uiso d . 1 . .
H H1O2 1.496(3) 1.138(2) 0.500(2) 0.057(6) Uiso d . 1 . .

loop_
_atom_site_aniso_label
_atom_site_aniso_U_11
_atom_site_aniso_U_22
_atom_site_aniso_U_33
_atom_site_aniso_U_12
_atom_site_aniso_U_13
_atom_site_aniso_U_23
O1 0.0228(5) 0.0284(5) 0.0227(5) 0.0062(4) 0.0009(4) 0.0068(4)
O2 0.0222(5) 0.0154(4) 0.0274(5) 0.0068(4) -0.0018(4) 0.0078(4)
N1 0.0200(5) 0.0146(5) 0.0221(5) 0.0065(4) 0.0026(4) 0.0061(4)
N2 0.0178(5) 0.0157(5) 0.0215(5) 0.0065(4) 0.0028(4) 0.0061(4)
C1 0.0190(6) 0.0173(6) 0.0212(6) 0.0085(5) 0.0067(5) 0.0080(5)
C2 0.0209(6) 0.0212(6) 0.0231(6) 0.0115(5) 0.0041(5) 0.0090(5)
C3 0.0174(6) 0.0216(6) 0.0187(6) 0.0095(5) 0.0070(5) 0.0079(5)
C4 0.0190(6) 0.0218(6) 0.0194(6) 0.0090(5) 0.0073(5) 0.0059(5)
C5 0.0215(6) 0.0224(6) 0.0217(6) 0.0084(5) 0.0074(5) 0.0069(5)
C6 0.0233(7) 0.0258(7) 0.0243(7) 0.0080(5) 0.0089(5) 0.0073(5)
C7 0.0211(6) 0.0246(7) 0.0221(6) 0.0075(5) 0.0043(5) 0.0060(5)
C8 0.0364(8) 0.0329(8) 0.0294(7) 0.0115(7) -0.0003(6) 0.0139(6)
C9 0.0279(7) 0.0295(8) 0.0323(8) 0.0019(6) 0.0049(6) 0.0067(6)
O3 0.0212(5) 0.0240(5) 0.0319(5) 0.0101(4) 0.0109(4) 0.0159(4)
O4 0.0234(5) 0.0235(5) 0.0314(5) 0.0129(4) 0.0088(4) 0.0133(4)
N3 0.0214(5) 0.0195(5) 0.0282(6) 0.0108(5) 0.0090(4) 0.0139(5)
N4 0.0217(5) 0.0185(5) 0.0218(5) 0.0084(4) 0.0064(4) 0.0093(4)
C10 0.0259(7) 0.0307(8) 0.0430(9) 0.0076(6) 0.0118(6) 0.0112(7)
C11 0.0232(7) 0.0288(7) 0.0340(7) 0.0104(6) 0.0152(6) 0.0156(6)
C12 0.0218(6) 0.0168(6) 0.0187(6) 0.0079(5) 0.0045(5) 0.0063(5)
C13 0.0221(6) 0.0226(6) 0.0196(6) 0.0100(5) 0.0061(5) 0.0079(5)
C14 0.0310(7) 0.0334(8) 0.0411(8) 0.0207(6) 0.0195(6) 0.0215(7)
C15 0.0234(7) 0.0261(7) 0.0293(7) 0.0108(5) 0.0100(5) 0.0138(6)

loop_
_atom_type_symbol
_atom_type_description
_atom_type_scat_dispersion_real
_atom_type_scat_dispersion_imag
_atom_type_scat_source
C C 0.0033 0.0016 'International Tables Vol C Tables 4.2.6.8 and 6.1.1.4'
H H 0.0000 0.0000 'International Tables Vol C Tables 4.2.6.8 and 6.1.1.4'
N N 0.0061 0.0033 'International Tables Vol C Tables 4.2.6.8 and 6.1.1.4'
O O 0.0106 0.0060 'International Tables Vol C Tables 4.2.6.8 and 6.1.1.4'

loop_
_geom_angle_atom_site_label_1
_geom_angle_atom_site_label_2
_geom_angle_atom_site_label_3
_geom_angle_site_symmetry_1
_geom_angle_site_symmetry_3
_geom_angle
_geom_angle_publ_flag
C7 O1 C6 . . 107.17(10) ?
C1 O2 H1O2 . . 110.5(13) ?
C3 N1 N2 . . 111.95(10) ?
C3 N1 H1N1 . . 129.8(11) ?
N2 N1 H1N1 . . 118.1(11) ?
C1 N2 N1 . . 104.49(10) ?
N2 C1 O2 . . 121.83(11) ?
N2 C1 C2 . . 111.95(11) ?
O2 C1 C2 . . 126.22(11) ?
C3 C2 C1 . . 104.84(11) ?
C3 C2 H2A . . 127.6 ?
C1 C2 H2A . . 127.6 ?
N1 C3 C2 . . 106.77(11) ?
N1 C3 C4 . . 122.08(11) ?
C2 C3 C4 . . 131.15(12) ?
C7 C4 C5 . . 106.49(11) ?
C7 C4 C3 . . 126.43(12) ?
C5 C4 C3 . . 127.08(12) ?
C6 C5 C4 . . 106.74(12) ?
C6 C5 H5A . . 126.6 ?
C4 C5 H5A . . 126.6 ?
C5 C6 O1 . . 109.97(12) ?
C5 C6 C9 . . 134.00(13) ?
O1 C6 C9 . . 116.02(12) ?
C4 C7 O1 . . 109.62(12) ?
C4 C7 C8 . . 134.17(13) ?
O1 C7 C8 . . 116.15(11) ?
C7 C8 H8A . . 109.5 ?
C7 C8 H8B . . 109.5 ?
H8A C8 H8B . . 109.5 ?
C7 C8 H8C . . 109.5 ?
H8A C8 H8C . . 109.5 ?
H8B C8 H8C . . 109.5 ?
C6 C9 H9A . . 109.5 ?
C6 C9 H9B . . 109.5 ?
H9A C9 H9B . . 109.5 ?
C6 C9 H9C . . 109.5 ?
H9A C9 H9C . . 109.5 ?
H9B C9 H9C . . 109.5 ?
C12 O3 C11 . . 115.88(10) ?
C12 N3 N4 . . 116.20(11) ?
C12 N3 H1N3 . . 119.0(11) ?
N4 N3 H1N3 . . 123.2(11) ?
C13 N4 N3 . . 116.67(11) ?
C11 C10 H10A . . 109.5 ?
C11 C10 H10B . . 109.5 ?
H10A C10 H10B . . 109.5 ?
C11 C10 H10C . . 109.5 ?
H10A C10 H10C . . 109.5 ?
H10B C10 H10C . . 109.5 ?
O3 C11 C10 . . 110.77(11) ?
O3 C11 H11A . . 109.5 ?
C10 C11 H11A . . 109.5 ?
O3 C11 H11B . . 109.5 ?
C10 C11 H11B . . 109.5 ?
H11A C11 H11B . . 108.1 ?
O4 C12 O3 . . 125.45(12) ?
O4 C12 N3 . . 125.31(12) ?
O3 C12 N3 . . 109.22(10) ?
N4 C13 C14 . . 125.22(12) ?
N4 C13 C15 . . 116.82(12) ?
C14 C13 C15 . . 117.96(11) ?
C13 C14 H14A . . 109.5 ?
C13 C14 H14B . . 109.5 ?
H14A C14 H14B . . 109.5 ?
C13 C14 H14C . . 109.5 ?
H14A C14 H14C . . 109.5 ?
H14B C14 H14C . . 109.5 ?
C13 C15 H15A . . 109.5 ?
C13 C15 H15B . . 109.5 ?
H15A C15 H15B . . 109.5 ?
C13 C15 H15C . . 109.5 ?
H15A C15 H15C . . 109.5 ?
H15B C15 H15C . . 109.5 ?

loop_
_geom_bond_atom_site_label_1
_geom_bond_atom_site_label_2
_geom_bond_site_symmetry_2
_geom_bond_distance
_geom_bond_publ_flag
O1 C7 . 1.3719(16) ?
O1 C6 . 1.3792(17) ?
O2 C1 . 1.3468(15) ?
O2 H1O2 . 0.93(2) ?
N1 C3 . 1.3493(16) ?
N1 N2 . 1.3685(14) ?
N1 H1N1 . 0.883(18) ?
N2 C1 . 1.3288(16) ?
C1 C2 . 1.3988(18) ?
C2 C3 . 1.3844(18) ?
C2 H2A . 0.9300 ?
C3 C4 . 1.4561(18) ?
C4 C7 . 1.3597(19) ?
C4 C5 . 1.4405(18) ?
C5 C6 . 1.3448(19) ?
C5 H5A . 0.9300 ?
C6 C9 . 1.4835(19) ?
C7 C8 . 1.486(2) ?
C8 H8A . 0.9600 ?
C8 H8B . 0.9600 ?
C8 H8C . 0.9600 ?
C9 H9A . 0.9600 ?
C9 H9B . 0.9600 ?
C9 H9C . 0.9600 ?
O3 C12 . 1.3445(15) ?
O3 C11 . 1.4558(15) ?
O4 C12 . 1.2124(15) ?
N3 C12 . 1.3625(17) ?
N3 N4 . 1.3905(15) ?
N3 H1N3 . 0.872(18) ?
N4 C13 . 1.2834(17) ?
C10 C11 . 1.502(2) ?
C10 H10A . 0.9600 ?
C10 H10B . 0.9600 ?
C10 H10C . 0.9600 ?
C11 H11A . 0.9700 ?
C11 H11B . 0.9700 ?
C13 C14 . 1.4967(19) ?
C13 C15 . 1.4967(18) ?
C14 H14A . 0.9600 ?
C14 H14B . 0.9600 ?
C14 H14C . 0.9600 ?
C15 H15A . 0.9600 ?
C15 H15B . 0.9600 ?
C15 H15C . 0.9600 ?

loop_
_geom_hbond_atom_site_label_D
_geom_hbond_atom_site_label_H
_geom_hbond_atom_site_label_A
_geom_hbond_site_symmetry_A
_geom_hbond_distance_DH
_geom_hbond_distance_HA
_geom_hbond_distance_DA
_geom_hbond_angle_DHA
_geom_hbond_publ_flag
N1 H1N1 O4 1_655 0.883(18) 2.304(19) 3.0363(19) 140.1(16) yes
N1 H1N1 N4 1_655 0.883(18) 2.288(19) 3.043(2) 143.1(16) yes
N3 H1N3 O2 1_445 0.872(18) 2.076(19) 2.9293(19) 166.7(18) yes
O2 H1O2 N2 2_876 0.93(2) 1.73(2) 2.6602(17) 176(2) yes
C5 H5A O4 1_655 0.93 2.35 3.212(2) 153 yes
C11 H11B Cg2 2_666 0.97 2.71 3.50(2) 138 yes

loop_
_geom_torsion_atom_site_label_1
_geom_torsion_atom_site_label_2
_geom_torsion_atom_site_label_3
_geom_torsion_atom_site_label_4
_geom_torsion_site_symmetry_1
_geom_torsion_site_symmetry_2
_geom_torsion_site_symmetry_3
_geom_torsion_site_symmetry_4
_geom_torsion
_geom_torsion_publ_flag
C3 N1 N2 C1 . . . . 0.09(13) ?
N1 N2 C1 O2 . . . . 179.58(11) ?
N1 N2 C1 C2 . . . . -0.44(14) ?
N2 C1 C2 C3 . . . . 0.62(14) ?
O2 C1 C2 C3 . . . . -179.40(11) ?
N2 N1 C3 C2 . . . . 0.30(14) ?
N2 N1 C3 C4 . . . . -178.86(10) ?
C1 C2 C3 N1 . . . . -0.53(13) ?
C1 C2 C3 C4 . . . . 178.51(12) ?
N1 C3 C4 C7 . . . . -161.23(13) ?
C2 C3 C4 C7 . . . . 19.8(2) ?
N1 C3 C4 C5 . . . . 19.70(19) ?
C2 C3 C4 C5 . . . . -159.23(13) ?
C7 C4 C5 C6 . . . . -0.50(14) ?
C3 C4 C5 C6 . . . . 178.72(12) ?
C4 C5 C6 O1 . . . . 0.27(14) ?
C4 C5 C6 C9 . . . . -179.15(15) ?
C7 O1 C6 C5 . . . . 0.06(14) ?
C7 O1 C6 C9 . . . . 179.60(11) ?
C5 C4 C7 O1 . . . . 0.55(14) ?
C3 C4 C7 O1 . . . . -178.68(11) ?
C5 C4 C7 C8 . . . . -176.26(16) ?
C3 C4 C7 C8 . . . . 4.5(2) ?
C6 O1 C7 C4 . . . . -0.39(14) ?
C6 O1 C7 C8 . . . . 177.06(12) ?
C12 N3 N4 C13 . . . . -179.21(11) ?
C12 O3 C11 C10 . . . . 84.10(14) ?
C11 O3 C12 O4 . . . . 2.70(18) ?
C11 O3 C12 N3 . . . . -176.27(10) ?
N4 N3 C12 O4 . . . . 8.26(18) ?
N4 N3 C12 O3 . . . . -172.77(10) ?
N3 N4 C13 C14 . . . . 0.65(19) ?
N3 N4 C13 C15 . . . . -179.72(11) ?

loop_
_cod_related_entry_id
_cod_related_entry_database
_cod_related_entry_code
1 ChemSpider 30656249
